data_1533305
loop_
_publ_author_name
'Ceriani, C.'
'Fois, E.'
'Gamba, A.'

_publ_section_title
;
 The role of extra-framework cations on the structure of dehydrated
 Li-ABW. A computer simulation study
;
_journal_name_full 'Microporous and Mesoporous Materials'
_journal_page_first 73
_journal_page_last 81
_journal_volume 57
_journal_year 2003
_chemical_formula_sum 'Al Li O4 Si'
_chemical_name_systematic 'Li (Al Si O4)'
_space_group_IT_number 33
_symmetry_space_group_name_Hall 'P 2c -2n'
_symmetry_space_group_name_H-M 'P n a 21'
_cell_angle_alpha 90
_cell_angle_beta 90
_cell_angle_gamma 90
_cell_formula_units_Z 4
_cell_length_a 9.938
_cell_length_b 6.569
_cell_length_c 4.948
_cell_volume 323.019
_citation_journal_id_ASTM MIMMFJ
_cod_data_source_file Ceriani_MIMMFJ_2003_497.cif
_cod_data_source_block Al1Li1O4Si1
_cod_original_cell_volume 323.0189
_cod_original_formula_sum 'Al1 Li1 O4 Si1'
_cod_database_code 1533305

loop_
_symmetry_equiv_pos_as_xyz
x,y,z
-x,-y,z+1/2
-x+1/2,y+1/2,z+1/2
x+1/2,-y+1/2,z

loop_
_atom_site_label
_atom_site_type_symbol
_atom_site_fract_x
_atom_site_fract_y
_atom_site_fract_z
_atom_site_occupancy
_atom_site_U_iso_or_equiv
Al1 Al+3 0.173 0.0154 0.2495 1 0.0
O3 O-2 0.168 -0.031 0.6026 1 0.0
Si1 Si+4 0.4067 0.2803 0.2498 1 0.0
Li1 Li+1 0.1381 0.521 0.2412 1 0.0
O2 O-2 0.3408 0.0682 0.1432 1 0.0
O4 O-2 0.1224 0.7931 0.0747 1 0.0
O1 O-2 0.0663 0.2263 0.1846 1 0.0
